data_4071118
loop_
_publ_author_name
'Buchalski, Piotr'
'Grabowska, Ilona'
'Kami\'nska, El\.zbieta'
'Suwi\'nska, Kinga'

_publ_section_title
;
 Synthesis and Structures of 9-Nickelafluorenyllithium Complexes
;
_journal_issue 10
_journal_name_full Organometallics
_journal_page_first 2346
_journal_paper_doi 10.1021/om701275u
_journal_volume 27
_journal_year 2008
_chemical_formula_sum 'C21 H23 Li Ni O2'
_chemical_formula_weight 373.04
_chemical_name_common PW19
_chemical_name_systematic
;
 ?
;
_space_group_IT_number 14
_symmetry_cell_setting monoclinic
_symmetry_space_group_name_Hall '-P 2ybc'
_symmetry_space_group_name_H-M 'P 1 21/c 1'
_atom_sites_solution_hydrogens geom
_atom_sites_solution_primary direct
_atom_sites_solution_secondary difmap
_audit_creation_method SHELXL-97
_cell_angle_alpha 90.000(2)
_cell_angle_beta 116.770(2)
_cell_angle_gamma 90.0000(10)
_cell_formula_units_Z 8
_cell_length_a 16.5651(5)
_cell_length_b 14.5732(5)
_cell_length_c 17.3587(3)
_cell_measurement_reflns_used 30218
_cell_measurement_temperature 150(2)
_cell_measurement_theta_max 27.485
_cell_measurement_theta_min 2.910
_cell_volume 3741.37(19)
_computing_cell_refinement 'Denzo and Scalepak (Otwinowski & Minor, 1997)'
_computing_data_collection 'Collect data collection software (Nonius B.V., 1998)'
_computing_data_reduction 'Denzo and Scalepak (Otwinowski & Minor, 1997)'
_computing_molecular_graphics 'ORTEP-3 (Johnson & Burnet, 1996)'
_computing_structure_refinement 'SHELXL-97 (Sheldrick, 1997)'
_computing_structure_solution 'SHELXS-97 (Sheldrick, 1990)'
_diffrn_ambient_temperature 150(2)
_diffrn_detector_area_resol_mean 9.1
_diffrn_measured_fraction_theta_full 0.993
_diffrn_measured_fraction_theta_max 0.993
_diffrn_measurement_device_type KappaCCD
_diffrn_measurement_method '\f and \w scans'
_diffrn_radiation_monochromator graphite
_diffrn_radiation_source 'fine-focus sealed tube'
_diffrn_radiation_type MoK\a
_diffrn_radiation_wavelength 0.71073
_diffrn_reflns_av_R_equivalents 0.0552
_diffrn_reflns_av_sigmaI/netI 0.0580
_diffrn_reflns_limit_h_max 21
_diffrn_reflns_limit_h_min -21
_diffrn_reflns_limit_k_max 18
_diffrn_reflns_limit_k_min -18
_diffrn_reflns_limit_l_max 22
_diffrn_reflns_limit_l_min -21
_diffrn_reflns_number 61625
_diffrn_reflns_theta_full 27.49
_diffrn_reflns_theta_max 27.49
_diffrn_reflns_theta_min 2.98
_exptl_absorpt_coefficient_mu 1.046
_exptl_absorpt_correction_T_max 0.9117
_exptl_absorpt_correction_T_min 0.7443
_exptl_absorpt_correction_type none
_exptl_crystal_colour 'deep red'
_exptl_crystal_density_diffrn 1.325
_exptl_crystal_density_method 'not measured'
_exptl_crystal_description plate
_exptl_crystal_F_000 1568
_exptl_crystal_size_max 0.30
_exptl_crystal_size_mid 0.17
_exptl_crystal_size_min 0.09
_refine_diff_density_max 0.544
_refine_diff_density_min -0.494
_refine_diff_density_rms 0.058
_refine_ls_extinction_method none
_refine_ls_goodness_of_fit_ref 0.986
_refine_ls_hydrogen_treatment constr
_refine_ls_matrix_type full
_refine_ls_number_parameters 456
_refine_ls_number_reflns 8525
_refine_ls_number_restraints 0
_refine_ls_restrained_S_all 0.986
_refine_ls_R_factor_all 0.0843
_refine_ls_R_factor_gt 0.0415
_refine_ls_shift/su_max 0.042
_refine_ls_shift/su_mean 0.002
_refine_ls_structure_factor_coef Fsqd
_refine_ls_weighting_details 'calc w=1/[\s^2^(Fo^2^)+(0.0534P)^2^+0.0000P] where P=(Fo^2^+2Fc^2^)/3'
_refine_ls_weighting_scheme calc
_refine_ls_wR_factor_gt 0.0940
_refine_ls_wR_factor_ref 0.1029
_reflns_number_gt 5306
_reflns_number_total 8525
_reflns_threshold_expression >2\s(I)
_cod_data_source_file om701275u-file003.cif
_cod_data_source_block compound_(3)
_cod_original_cell_volume 3741.37(18)
_cod_original_sg_symbol_H-M P21/c
_cod_database_code 4071118

loop_
_symmetry_equiv_pos_as_xyz
'x, y, z'
'-x, y+1/2, -z+1/2'
'-x, -y, -z'
'x, -y-1/2, z-1/2'

loop_
_atom_site_label
_atom_site_type_symbol
_atom_site_fract_x
_atom_site_fract_y
_atom_site_fract_z
_atom_site_U_iso_or_equiv
_atom_site_adp_type
_atom_site_occupancy
_atom_site_symmetry_multiplicity
_atom_site_calc_flag
_atom_site_refinement_flags
C1A C 0.46625(17) 0.65445(17) 0.83093(16) 0.0408(6) Uani 1 1 d .
C2A C 0.4189(2) 0.6575(2) 0.88069(19) 0.0568(8) Uani 1 1 d .
H2A H 0.4425 0.6257 0.9342 0.068 Uiso 1 1 calc R
C3A C 0.3396(2) 0.7051(3) 0.8542(3) 0.0728(10) Uani 1 1 d .
H3A H 0.3100 0.7070 0.8900 0.087 Uiso 1 1 calc R
C4A C 0.3024(2) 0.7501(3) 0.7763(3) 0.0771(11) Uani 1 1 d .
H4A H 0.2473 0.7829 0.7586 0.093 Uiso 1 1 calc R
C5A C 0.34501(18) 0.7479(2) 0.7236(2) 0.0596(8) Uani 1 1 d .
H5A H 0.3190 0.7787 0.6695 0.072 Uiso 1 1 calc R
C6A C 0.42672(16) 0.70005(17) 0.75046(16) 0.0426(6) Uani 1 1 d .
C7A C 0.48295(17) 0.69390(16) 0.70466(15) 0.0403(6) Uani 1 1 d .
C8A C 0.4629(2) 0.73017(19) 0.62354(17) 0.0558(8) Uani 1 1 d .
H8A H 0.4067 0.7602 0.5912 0.067 Uiso 1 1 calc R
C9A C 0.5228(3) 0.7229(2) 0.59042(18) 0.0689(9) Uani 1 1 d .
H9A H 0.5083 0.7478 0.5351 0.083 Uiso 1 1 calc R
C10A C 0.6053(2) 0.6791(2) 0.63707(19) 0.0630(8) Uani 1 1 d .
H10A H 0.6478 0.6755 0.6144 0.076 Uiso 1 1 calc R
C11A C 0.62527(19) 0.64078(18) 0.71675(17) 0.0493(7) Uani 1 1 d .
H11A H 0.6811 0.6096 0.7475 0.059 Uiso 1 1 calc R
C12A C 0.56494(16) 0.64689(16) 0.75299(15) 0.0375(6) Uani 1 1 d .
C13A C 0.6819(3) 0.5021(3) 0.8980(2) 0.0888(13) Uani 1 1 d .
H13A H 0.6920 0.4677 0.8567 0.107 Uiso 1 1 calc R
C14A C 0.6249(3) 0.4786(3) 0.9331(2) 0.0893(12) Uani 1 1 d .
H14A H 0.5912 0.4233 0.9223 0.107 Uiso 1 1 calc R
C15A C 0.6249(3) 0.5491(3) 0.9870(2) 0.0795(11) Uani 1 1 d .
H15A H 0.5883 0.5517 1.0162 0.095 Uiso 1 1 calc R
C16A C 0.6866(2) 0.6145(3) 0.9912(2) 0.0783(11) Uani 1 1 d .
H16A H 0.7025 0.6684 1.0256 0.094 Uiso 1 1 calc R
C17A C 0.7220(2) 0.5859(3) 0.9344(2) 0.0842(12) Uani 1 1 d .
H17A H 0.7653 0.6181 0.9230 0.101 Uiso 1 1 calc R
C18A C 0.5289(3) 0.4290(2) 0.6162(2) 0.0751(10) Uani 1 1 d .
H18A H 0.5447 0.3660 0.6084 0.113 Uiso 1 1 calc R
H18B H 0.5844 0.4646 0.6482 0.113 Uiso 1 1 calc R
H18C H 0.4933 0.4573 0.5596 0.113 Uiso 1 1 calc R
C19A C 0.39660(18) 0.37493(18) 0.62056(16) 0.0454(6) Uani 1 1 d .
H19A H 0.4116 0.3118 0.6103 0.055 Uiso 1 1 calc R
H19B H 0.3565 0.4030 0.5642 0.055 Uiso 1 1 calc R
C20A C 0.35102(18) 0.37312(18) 0.67694(17) 0.0474(7) Uani 1 1 d .
H20A H 0.2890 0.3483 0.6449 0.057 Uiso 1 1 calc R
H20B H 0.3849 0.3334 0.7277 0.057 Uiso 1 1 calc R
C21A C 0.2917(2) 0.4745(3) 0.7462(2) 0.0801(11) Uani 1 1 d .
H21A H 0.2300 0.4552 0.7071 0.120 Uiso 1 1 calc R
H21B H 0.2912 0.5389 0.7623 0.120 Uiso 1 1 calc R
H21C H 0.3153 0.4363 0.7982 0.120 Uiso 1 1 calc R
O1A O 0.47709(12) 0.42784(13) 0.66345(11) 0.0506(5) Uani 1 1 d .
O2A O 0.34782(12) 0.46468(12) 0.70410(11) 0.0490(5) Uani 1 1 d .
Li1A Li 0.4609(3) 0.5256(3) 0.7307(3) 0.0453(10) Uani 1 1 d .
Ni1A Ni 0.58161(2) 0.60244(2) 0.861140(19) 0.04000(11) Uani 1 1 d .
C1B C 0.07289(17) 0.58113(16) 0.24355(15) 0.0343(5) Uani 1 1 d .
C2B C 0.10969(19) 0.55097(17) 0.18899(16) 0.0440(6) Uani 1 1 d .
H2B H 0.1666 0.5208 0.2131 0.053 Uiso 1 1 calc R
C3B C 0.0639(2) 0.56476(19) 0.10025(16) 0.0510(7) Uani 1 1 d .
H3B H 0.0895 0.5428 0.0646 0.061 Uiso 1 1 calc R
C4B C -0.0181(2) 0.60987(19) 0.06334(16) 0.0480(7) Uani 1 1 d .
H4B H -0.0487 0.6187 0.0026 0.058 Uiso 1 1 calc R
C5B C -0.05574(18) 0.64233(18) 0.11524(14) 0.0430(6) Uani 1 1 d .
H5B H -0.1117 0.6743 0.0904 0.052 Uiso 1 1 calc R
C6B C -0.01039(16) 0.62739(16) 0.20465(14) 0.0340(5) Uani 1 1 d .
C7B C -0.04289(15) 0.65523(16) 0.26775(14) 0.0329(5) Uani 1 1 d .
C8B C -0.12028(16) 0.70645(18) 0.25093(16) 0.0416(6) Uani 1 1 d .
H8B H -0.1580 0.7271 0.1939 0.050 Uiso 1 1 calc R
C9B C -0.14211(17) 0.72721(19) 0.31680(18) 0.0467(7) Uani 1 1 d .
H9B H -0.1939 0.7634 0.3056 0.056 Uiso 1 1 calc R
C10B C -0.08835(17) 0.69518(19) 0.39918(16) 0.0460(7) Uani 1 1 d .
H10B H -0.1046 0.7076 0.4441 0.055 Uiso 1 1 calc R
C11B C -0.01022(16) 0.64466(18) 0.41697(15) 0.0394(6) Uani 1 1 d .
H11B H 0.0260 0.6235 0.4741 0.047 Uiso 1 1 calc R
C12B C 0.01583(15) 0.62450(16) 0.35255(14) 0.0317(5) Uani 1 1 d .
C13B C 0.1714(3) 0.4271(2) 0.4134(3) 0.0891(14) Uani 1 1 d .
H13B H 0.1423 0.3706 0.3897 0.107 Uiso 1 1 calc R
C14B C 0.2299(5) 0.4754(6) 0.3909(3) 0.156(4) Uani 1 1 d .
H14B H 0.2464 0.4604 0.3466 0.187 Uiso 1 1 calc R
C15B C 0.2595(3) 0.5501(5) 0.4465(5) 0.149(3) Uani 1 1 d .
H15B H 0.3027 0.5944 0.4491 0.179 Uiso 1 1 calc R
C16B C 0.2183(4) 0.5487(3) 0.4936(3) 0.1072(19) Uani 1 1 d .
H16B H 0.2252 0.5933 0.5361 0.129 Uiso 1 1 calc R
C17B C 0.1643(2) 0.4756(3) 0.4744(2) 0.0726(11) Uani 1 1 d .
H17B H 0.1264 0.4606 0.5005 0.087 Uiso 1 1 calc R
C18B C 0.1625(2) 0.8013(2) 0.49428(14) 0.0552(8) Uani 1 1 d .
H18D H 0.1993 0.8506 0.5323 0.083 Uiso 1 1 calc R
H18E H 0.1924 0.7422 0.5157 0.083 Uiso 1 1 calc R
H18F H 0.1029 0.8008 0.4933 0.083 Uiso 1 1 calc R
C19B C 0.1092(2) 0.9012(2) 0.37397(17) 0.0549(7) Uani 1 1 d .
H19C H 0.1389 0.9518 0.4150 0.066 Uiso 1 1 calc R
H19D H 0.0448 0.8989 0.3617 0.066 Uiso 1 1 calc R
C20B C 0.1170(2) 0.91567(19) 0.29324(18) 0.0548(8) Uani 1 1 d .
H20C H 0.0792 0.9684 0.2609 0.066 Uiso 1 1 calc R
H20D H 0.1806 0.9290 0.3066 0.066 Uiso 1 1 calc R
C21B C 0.08086(19) 0.8441(2) 0.15794(15) 0.0508(7) Uani 1 1 d .
H21D H 0.0388 0.8940 0.1277 0.076 Uiso 1 1 calc R
H21E H 0.0588 0.7868 0.1256 0.076 Uiso 1 1 calc R
H21F H 0.1407 0.8586 0.1627 0.076 Uiso 1 1 calc R
O1B O 0.15225(11) 0.81630(11) 0.40946(9) 0.0389(4) Uani 1 1 d .
O2B O 0.08715(11) 0.83364(11) 0.24260(10) 0.0417(4) Uani 1 1 d .
Ni1B Ni 0.11913(2) 0.55876(2) 0.363293(18) 0.03453(10) Uani 1 1 d .
Li1B Li 0.1058(3) 0.7272(3) 0.3166(2) 0.0379(9) Uani 1 1 d .

loop_
_atom_site_aniso_label
_atom_site_aniso_U_11
_atom_site_aniso_U_22
_atom_site_aniso_U_33
_atom_site_aniso_U_23
_atom_site_aniso_U_13
_atom_site_aniso_U_12
C1A 0.0381(14) 0.0266(15) 0.0507(14) -0.0087(11) 0.0140(12) -0.0093(11)
C2A 0.060(2) 0.0461(19) 0.0706(18) -0.0180(15) 0.0348(16) -0.0152(15)
C3A 0.059(2) 0.071(3) 0.103(3) -0.032(2) 0.048(2) -0.0178(19)
C4A 0.0348(17) 0.063(2) 0.125(3) -0.039(2) 0.029(2) -0.0011(16)
C5A 0.0358(16) 0.0385(18) 0.0767(19) -0.0120(14) 0.0005(14) 0.0019(13)
C6A 0.0302(14) 0.0297(15) 0.0523(14) -0.0097(12) 0.0049(11) -0.0058(11)
C7A 0.0401(15) 0.0228(14) 0.0404(13) -0.0006(10) 0.0026(11) -0.0013(11)
C8A 0.0644(19) 0.0357(17) 0.0484(16) 0.0007(13) 0.0085(14) 0.0021(14)
C9A 0.112(3) 0.042(2) 0.0485(17) 0.0071(14) 0.0328(19) 0.0017(19)
C10A 0.092(3) 0.0431(19) 0.071(2) -0.0022(16) 0.0521(19) -0.0023(18)
C11A 0.0528(17) 0.0287(15) 0.0634(17) -0.0029(13) 0.0236(14) 0.0013(13)
C12A 0.0372(14) 0.0231(14) 0.0449(13) -0.0044(10) 0.0121(11) -0.0044(11)
C13A 0.101(3) 0.081(3) 0.065(2) 0.020(2) 0.020(2) 0.056(3)
C14A 0.122(3) 0.042(2) 0.076(2) 0.0263(19) 0.019(2) 0.010(2)
C15A 0.091(3) 0.080(3) 0.0535(19) 0.0228(19) 0.0197(19) 0.017(2)
C16A 0.069(2) 0.085(3) 0.0473(18) -0.0059(17) -0.0040(17) 0.010(2)
C17A 0.0391(19) 0.121(4) 0.063(2) 0.029(2) -0.0038(16) 0.021(2)
C18A 0.094(3) 0.060(2) 0.102(3) -0.0196(19) 0.071(2) -0.0152(19)
C19A 0.0460(16) 0.0310(15) 0.0458(14) -0.0080(11) 0.0088(12) 0.0000(12)
C20A 0.0427(16) 0.0275(15) 0.0645(17) -0.0071(12) 0.0175(13) -0.0027(12)
C21A 0.077(2) 0.072(3) 0.117(3) -0.042(2) 0.066(2) -0.025(2)
O1A 0.0495(12) 0.0447(12) 0.0607(11) -0.0143(9) 0.0276(10) -0.0104(9)
O2A 0.0450(11) 0.0355(11) 0.0652(11) -0.0140(9) 0.0238(9) -0.0072(8)
Li1A 0.046(3) 0.033(3) 0.054(2) -0.0081(19) 0.020(2) -0.012(2)
Ni1A 0.0381(2) 0.0289(2) 0.04027(18) 0.00113(13) 0.00642(14) 0.00073(15)
C1B 0.0407(14) 0.0258(13) 0.0382(12) -0.0047(10) 0.0194(11) -0.0052(11)
C2B 0.0533(17) 0.0351(16) 0.0495(15) -0.0040(12) 0.0285(13) -0.0021(13)
C3B 0.077(2) 0.0437(17) 0.0434(15) -0.0113(12) 0.0370(15) -0.0129(16)
C4B 0.067(2) 0.0414(17) 0.0324(12) -0.0046(11) 0.0198(13) -0.0148(15)
C5B 0.0495(16) 0.0367(16) 0.0347(13) -0.0008(11) 0.0119(12) -0.0094(12)
C6B 0.0404(14) 0.0287(14) 0.0312(11) -0.0036(10) 0.0145(11) -0.0104(11)
C7B 0.0311(13) 0.0271(14) 0.0381(12) -0.0014(10) 0.0135(10) -0.0047(10)
C8B 0.0346(14) 0.0367(16) 0.0460(14) 0.0047(11) 0.0116(11) -0.0026(12)
C9B 0.0356(14) 0.0393(17) 0.0699(18) 0.0002(13) 0.0279(13) 0.0017(12)
C10B 0.0483(16) 0.0467(18) 0.0561(16) -0.0110(13) 0.0351(14) -0.0088(13)
C11B 0.0406(15) 0.0418(16) 0.0376(13) -0.0021(11) 0.0192(11) -0.0059(12)
C12B 0.0342(13) 0.0287(14) 0.0355(12) 0.0003(10) 0.0185(10) -0.0027(10)
C13B 0.098(3) 0.035(2) 0.079(3) -0.0052(18) -0.009(2) 0.0239(19)
C14B 0.158(6) 0.272(9) 0.069(3) 0.082(4) 0.078(4) 0.176(6)
C15B 0.035(2) 0.186(7) 0.208(7) 0.156(6) 0.037(3) 0.022(3)
C16B 0.114(4) 0.040(2) 0.075(3) -0.0073(19) -0.040(2) 0.023(2)
C17B 0.065(2) 0.094(3) 0.063(2) 0.045(2) 0.0321(18) 0.036(2)
C18B 0.068(2) 0.0532(19) 0.0375(14) -0.0101(13) 0.0180(13) -0.0056(15)
C19B 0.069(2) 0.0365(17) 0.0606(17) -0.0074(13) 0.0306(15) 0.0091(15)
C20B 0.078(2) 0.0273(16) 0.0604(18) 0.0006(13) 0.0319(16) 0.0055(14)
C21B 0.0590(18) 0.0484(19) 0.0426(14) 0.0096(12) 0.0208(13) 0.0003(14)
O1B 0.0442(10) 0.0318(10) 0.0408(9) -0.0054(7) 0.0192(8) -0.0021(8)
O2B 0.0533(11) 0.0326(10) 0.0413(9) 0.0020(7) 0.0231(8) -0.0005(8)
Ni1B 0.03586(19) 0.0323(2) 0.03627(17) 0.00386(13) 0.01702(14) 0.00289(14)
Li1B 0.042(2) 0.029(2) 0.042(2) -0.0023(17) 0.0187(18) -0.0040(18)

loop_
_atom_type_symbol
_atom_type_description
_atom_type_scat_dispersion_real
_atom_type_scat_dispersion_imag
_atom_type_scat_source
C C 0.0033 0.0016 'International Tables Vol C Tables 4.2.6.8 and 6.1.1.4'
H H 0.0000 0.0000 'International Tables Vol C Tables 4.2.6.8 and 6.1.1.4'
Ni Ni 0.3393 1.1124 'International Tables Vol C Tables 4.2.6.8 and 6.1.1.4'
Li Li -0.0003 0.0001 'International Tables Vol C Tables 4.2.6.8 and 6.1.1.4'
O O 0.0106 0.0060 'International Tables Vol C Tables 4.2.6.8 and 6.1.1.4'

loop_
_geom_angle_atom_site_label_1
_geom_angle_atom_site_label_2
_geom_angle_atom_site_label_3
_geom_angle
C2A C1A C6A 117.0(3)
C2A C1A Ni1A 127.9(2)
C6A C1A Ni1A 114.94(18)
C2A C1A Li1A 126.1(2)
C6A C1A Li1A 79.18(18)
Ni1A C1A Li1A 67.23(12)
C3A C2A C1A 121.8(3)
C3A C2A H2A 119.1
C1A C2A H2A 119.1
C2A C3A C4A 120.7(3)
C2A C3A H3A 119.7
C4A C3A H3A 119.7
C3A C4A C5A 120.2(3)
C3A C4A H4A 119.9
C5A C4A H4A 119.9
C4A C5A C6A 119.6(3)
C4A C5A H5A 120.2
C6A C5A H5A 120.2
C5A C6A C1A 120.7(3)
C5A C6A C7A 126.9(3)
C1A C6A C7A 112.4(2)
C5A C6A Li1A 131.5(2)
C1A C6A Li1A 69.36(17)
C7A C6A Li1A 69.47(16)
C8A C7A C12A 120.7(3)
C8A C7A C6A 126.8(2)
C12A C7A C6A 112.4(2)
C8A C7A Li1A 123.67(19)
C12A C7A Li1A 66.66(17)
C6A C7A Li1A 77.73(17)
C9A C8A C7A 120.7(3)
C9A C8A H8A 119.6
C7A C8A H8A 119.6
C8A C9A C10A 120.2(3)
C8A C9A H9A 119.9
C10A C9A H9A 119.9
C11A C10A C9A 119.7(3)
C11A C10A H10A 120.1
C9A C10A H10A 120.1
C10A C11A C12A 121.6(3)
C10A C11A H11A 119.2
C12A C11A H11A 119.2
C11A C12A C7A 117.0(2)
C11A C12A Ni1A 127.61(19)
C7A C12A Ni1A 115.40(19)
C11A C12A Li1A 119.4(2)
C7A C12A Li1A 80.28(18)
Ni1A C12A Li1A 71.15(13)
C14A C13A C17A 107.4(4)
C14A C13A Ni1A 72.6(2)
C17A C13A Ni1A 71.1(2)
C14A C13A H13A 126.3
C17A C13A H13A 126.3
Ni1A C13A H13A 121.7
C13A C14A C15A 108.8(4)
C13A C14A Ni1A 69.3(2)
C15A C14A Ni1A 70.47(19)
C13A C14A H14A 125.6
C15A C14A H14A 125.6
Ni1A C14A H14A 126.2
C16A C15A C14A 108.8(4)
C16A C15A Ni1A 72.46(19)
C14A C15A Ni1A 71.31(19)
C16A C15A H15A 125.6
C14A C15A H15A 125.6
Ni1A C15A H15A 122.3
C15A C16A C17A 106.8(4)
C15A C16A Ni1A 69.95(19)
C17A C16A Ni1A 68.71(17)
C15A C16A H16A 126.6
C17A C16A H16A 126.6
Ni1A C16A H16A 126.3
C13A C17A C16A 108.0(4)
C13A C17A Ni1A 69.9(2)
C16A C17A Ni1A 72.30(19)
C13A C17A H17A 126.0
C16A C17A H17A 126.0
Ni1A C17A H17A 123.5
O1A C18A H18A 109.5
O1A C18A H18B 109.5
H18A C18A H18B 109.5
O1A C18A H18C 109.5
H18A C18A H18C 109.5
H18B C18A H18C 109.5
O1A C19A C20A 107.4(2)
O1A C19A Li1A 40.30(14)
C20A C19A Li1A 73.28(16)
O1A C19A H19A 110.2
C20A C19A H19A 110.2
Li1A C19A H19A 143.7
O1A C19A H19B 110.2
C20A C19A H19B 110.2
Li1A C19A H19B 103.4
H19A C19A H19B 108.5
O2A C20A C19A 107.9(2)
O2A C20A Li1A 41.39(14)
C19A C20A Li1A 75.74(17)
O2A C20A H20A 110.1
C19A C20A H20A 110.1
Li1A C20A H20A 147.6
O2A C20A H20B 110.1
C19A C20A H20B 110.1
Li1A C20A H20B 98.4
H20A C20A H20B 108.4
O2A C21A H21A 109.5
O2A C21A H21B 109.5
H21A C21A H21B 109.5
O2A C21A H21C 109.5
H21A C21A H21C 109.5
H21B C21A H21C 109.5
C19A O1A C18A 111.7(2)
C19A O1A Li1A 111.2(2)
C18A O1A Li1A 128.2(2)
C20A O2A C21A 113.2(2)
C20A O2A Li1A 109.5(2)
C21A O2A Li1A 128.1(2)
O2A Li1A O1A 84.28(18)
O2A Li1A C12A 159.2(3)
O1A Li1A C12A 111.0(2)
O2A Li1A Ni1A 135.5(2)
O1A Li1A Ni1A 127.0(2)
C12A Li1A Ni1A 45.29(9)
O2A Li1A C1A 103.56(19)
O1A Li1A C1A 171.1(2)
C12A Li1A C1A 62.51(13)
Ni1A Li1A C1A 44.17(9)
O2A Li1A C7A 126.9(2)
O1A Li1A C7A 122.1(2)
C12A Li1A C7A 33.06(10)
Ni1A Li1A C7A 67.13(12)
C1A Li1A C7A 56.32(12)
O2A Li1A C6A 103.3(2)
O1A Li1A C6A 151.3(2)
C12A Li1A C6A 56.55(12)
Ni1A Li1A C6A 65.58(11)
C1A Li1A C6A 31.46(9)
C7A Li1A C6A 32.80(10)
O2A Li1A C20A 29.16(10)
O1A Li1A C20A 56.77(13)
C12A Li1A C20A 167.3(2)
Ni1A Li1A C20A 143.26(19)
C1A Li1A C20A 130.03(18)
C7A Li1A C20A 147.3(2)
C6A Li1A C20A 131.89(19)
O2A Li1A C19A 56.25(13)
O1A Li1A C19A 28.46(10)
C12A Li1A C19A 136.30(19)
Ni1A Li1A C19A 150.8(2)
C1A Li1A C19A 159.8(2)
C7A Li1A C19A 132.62(18)
C6A Li1A C19A 143.44(19)
C20A Li1A C19A 30.99(9)
C12A Ni1A C1A 84.83(11)
C12A Ni1A C13A 106.61(14)
C1A Ni1A C13A 158.25(17)
C12A Ni1A C17A 105.53(13)
C1A Ni1A C17A 156.25(16)
C13A Ni1A C17A 38.99(16)
C12A Ni1A C15A 169.65(14)
C1A Ni1A C15A 105.24(14)
C13A Ni1A C15A 64.71(15)
C17A Ni1A C15A 64.24(15)
C12A Ni1A C14A 137.38(15)
C1A Ni1A C14A 122.18(16)
C13A Ni1A C14A 38.13(15)
C17A Ni1A C14A 63.81(17)
C15A Ni1A C14A 38.22(14)
C12A Ni1A C16A 134.82(14)
C1A Ni1A C16A 119.70(13)
C13A Ni1A C16A 65.10(15)
C17A Ni1A C16A 38.98(14)
C15A Ni1A C16A 37.59(14)
C14A Ni1A C16A 63.43(15)
C12A Ni1A Li1A 63.56(12)
C1A Ni1A Li1A 68.60(13)
C13A Ni1A Li1A 99.47(17)
C17A Ni1A Li1A 135.15(17)
C15A Ni1A Li1A 121.96(16)
C14A Ni1A Li1A 94.15(15)
C16A Ni1A Li1A 157.41(16)
C6B C1B C2B 117.1(2)
C6B C1B Ni1B 115.76(16)
C2B C1B Ni1B 127.0(2)
C6B C1B Li1B 76.68(17)
C2B C1B Li1B 124.44(19)
Ni1B C1B Li1B 71.98(12)
C3B C2B C1B 121.0(3)
C3B C2B H2B 119.5
C1B C2B H2B 119.5
C4B C3B C2B 121.0(2)
C4B C3B H3B 119.5
C2B C3B H3B 119.5
C3B C4B C5B 119.8(2)
C3B C4B H4B 120.1
C5B C4B H4B 120.1
C4B C5B C6B 119.4(3)
C4B C5B H5B 120.3
C6B C5B H5B 120.3
C5B C6B C1B 121.8(2)
C5B C6B C7B 125.8(2)
C1B C6B C7B 112.46(19)
C5B C6B Li1B 127.71(19)
C1B C6B Li1B 70.09(16)
C7B C6B Li1B 70.95(15)
C8B C7B C12B 121.4(2)
C8B C7B C6B 126.8(2)
C12B C7B C6B 111.9(2)
C8B C7B Li1B 121.94(19)
C12B C7B Li1B 70.39(15)
C6B C7B Li1B 74.27(15)
C9B C8B C7B 120.2(2)
C9B C8B H8B 119.9
C7B C8B H8B 119.9
C8B C9B C10B 119.8(2)
C8B C9B H9B 120.1
C10B C9B H9B 120.1
C9B C10B C11B 120.5(2)
C9B C10B H10B 119.7
C11B C10B H10B 119.7
C10B C11B C12B 121.5(2)
C10B C11B H11B 119.3
C12B C11B H11B 119.3
C11B C12B C7B 116.6(2)
C11B C12B Ni1B 128.11(18)
C7B C12B Ni1B 115.29(16)
C11B C12B Li1B 122.11(19)
C7B C12B Li1B 75.42(16)
Ni1B C12B Li1B 72.54(12)
C17B C13B C14B 106.3(4)
C17B C13B Ni1B 71.22(19)
C14B C13B Ni1B 68.6(2)
C17B C13B H13B 126.9
C14B C13B H13B 126.8
Ni1B C13B H13B 124.9
C13B C14B C15B 105.9(4)
C13B C14B Ni1B 72.8(2)
C15B C14B Ni1B 72.5(3)
C13B C14B H14B 127.1
C15B C14B H14B 127.1
Ni1B C14B H14B 119.7
C16B C15B C14B 108.0(5)
C16B C15B Ni1B 72.5(2)
C14B C15B Ni1B 68.8(3)
C16B C15B H15B 126.0
C14B C15B H15B 126.0
Ni1B C15B H15B 124.3
C15B C16B C17B 110.0(5)
C15B C16B Ni1B 72.3(3)
C17B C16B Ni1B 71.18(19)
C15B C16B H16B 125.0
C17B C16B H16B 125.0
Ni1B C16B H16B 123.1
C13B C17B C16B 109.6(4)
C13B C17B Ni1B 72.42(19)
C16B C17B Ni1B 72.0(2)
C13B C17B H17B 125.2
C16B C17B H17B 125.2
Ni1B C17B H17B 122.0
O1B C18B H18D 109.5
O1B C18B H18E 109.5
H18D C18B H18E 109.5
O1B C18B H18F 109.5
H18D C18B H18F 109.5
H18E C18B H18F 109.5
O1B C19B C20B 107.1(2)
O1B C19B Li1B 43.14(13)
C20B C19B Li1B 77.42(17)
O1B C19B H19C 110.3
C20B C19B H19C 110.3
Li1B C19B H19C 151.9
O1B C19B H19D 110.3
C20B C19B H19D 110.3
Li1B C19B H19D 92.8
H19C C19B H19D 108.6
O2B C20B C19B 108.0(2)
O2B C20B H20C 110.1
C19B C20B H20C 110.1
O2B C20B H20D 110.1
C19B C20B H20D 110.1
H20C C20B H20D 108.4
O2B C21B H21D 109.5
O2B C21B H21E 109.5
H21D C21B H21E 109.5
O2B C21B H21F 109.5
H21D C21B H21F 109.5
H21E C21B H21F 109.5
C18B O1B C19B 112.7(2)
C18B O1B Li1B 125.2(2)
C19B O1B Li1B 106.77(19)
C20B O2B C21B 112.70(19)
C20B O2B Li1B 110.58(18)
C21B O2B Li1B 132.61(19)
C1B Ni1B C12B 84.49(10)
C1B Ni1B C14B 103.51(13)
C12B Ni1B C14B 170.65(19)
C1B Ni1B C17B 154.80(15)
C12B Ni1B C17B 108.25(11)
C14B Ni1B C17B 62.51(17)
C1B Ni1B C15B 122.5(2)
C12B Ni1B C15B 139.7(3)
C14B Ni1B C15B 38.8(2)
C17B Ni1B C15B 60.91(15)
C1B Ni1B C16B 157.0(2)
C12B Ni1B C16B 111.79(17)
C14B Ni1B C16B 62.10(19)
C17B Ni1B C16B 36.78(15)
C15B Ni1B C16B 35.2(2)
C1B Ni1B C13B 119.64(14)
C12B Ni1B C13B 132.88(17)
C14B Ni1B C13B 38.6(2)
C17B Ni1B C13B 36.36(15)
C15B Ni1B C13B 63.0(2)
C16B Ni1B C13B 61.52(14)
C1B Ni1B Li1B 63.44(11)
C12B Ni1B Li1B 62.59(11)
C14B Ni1B Li1B 125.2(3)
C17B Ni1B Li1B 141.66(16)
C15B Ni1B Li1B 100.63(18)
C16B Ni1B Li1B 108.59(14)
C13B Ni1B Li1B 162.92(16)
O1B Li1B O2B 84.28(17)
O1B Li1B C12B 105.27(17)
O2B Li1B C12B 137.7(2)
O1B Li1B C1B 160.0(2)
O2B Li1B C1B 115.17(18)
C12B Li1B C1B 64.14(13)
O1B Li1B C7B 122.33(19)
O2B Li1B C7B 106.06(18)
C12B Li1B C7B 34.19(9)
C1B Li1B C7B 59.09(12)
O1B Li1B C6B 156.3(2)
O2B Li1B C6B 96.50(17)
C12B Li1B C6B 58.97(12)
C1B Li1B C6B 33.23(10)
C7B Li1B C6B 34.77(9)
O1B Li1B Ni1B 115.66(17)
O2B Li1B Ni1B 159.5(2)
C12B Li1B Ni1B 44.87(9)
C1B Li1B Ni1B 44.59(9)
C7B Li1B Ni1B 68.26(12)
C6B Li1B Ni1B 67.33(11)
O1B Li1B C19B 30.09(10)
O2B Li1B C19B 57.94(13)
C12B Li1B C19B 113.69(17)
C1B Li1B C19B 168.4(2)
C7B Li1B C19B 112.19(17)
C6B Li1B C19B 135.32(19)
Ni1B Li1B C19B 142.51(16)

loop_
_geom_bond_atom_site_label_1
_geom_bond_atom_site_label_2
_geom_bond_distance
C1A C2A 1.405(4)
C1A C6A 1.413(3)
C1A Ni1A 1.897(3)
C1A Li1A 2.535(5)
C2A C3A 1.368(5)
C2A H2A 0.9500
C3A C4A 1.374(5)
C3A H3A 0.9500
C4A C5A 1.385(4)
C4A H4A 0.9500
C5A C6A 1.403(4)
C5A H5A 0.9500
C6A C7A 1.475(4)
C6A Li1A 2.660(5)
C7A C8A 1.397(3)
C7A C12A 1.411(3)
C7A Li1A 2.550(5)
C8A C9A 1.356(4)
C8A H8A 0.9500
C9A C10A 1.391(5)
C9A H9A 0.9500
C10A C11A 1.387(4)
C10A H10A 0.9500
C11A C12A 1.403(4)
C11A H11A 0.9500
C12A Ni1A 1.885(2)
C12A Li1A 2.375(5)
C13A C14A 1.377(5)
C13A C17A 1.397(6)
C13A Ni1A 2.085(3)
C13A H13A 0.9500
C14A C15A 1.390(5)
C14A Ni1A 2.128(3)
C14A H14A 0.9500
C15A C16A 1.375(5)
C15A Ni1A 2.117(3)
C15A H15A 0.9500
C16A C17A 1.419(5)
C16A Ni1A 2.149(3)
C16A H16A 0.9500
C17A Ni1A 2.102(3)
C17A H17A 0.9500
C18A O1A 1.430(3)
C18A H18A 0.9800
C18A H18B 0.9800
C18A H18C 0.9800
C19A O1A 1.426(3)
C19A C20A 1.481(4)
C19A Li1A 2.788(5)
C19A H19A 0.9900
C19A H19B 0.9900
C20A O2A 1.424(3)
C20A Li1A 2.756(5)
C20A H20A 0.9900
C20A H20B 0.9900
C21A O2A 1.425(3)
C21A H21A 0.9800
C21A H21B 0.9800
C21A H21C 0.9800
O1A Li1A 1.935(5)
O2A Li1A 1.932(4)
Li1A Ni1A 2.510(4)
C1B C6B 1.405(3)
C1B C2B 1.408(3)
C1B Ni1B 1.892(2)
C1B Li1B 2.411(5)
C2B C3B 1.391(4)
C2B H2B 0.9500
C3B C4B 1.380(4)
C3B H3B 0.9500
C4B C5B 1.390(4)
C4B H4B 0.9500
C5B C6B 1.404(3)
C5B H5B 0.9500
C6B C7B 1.478(3)
C6B Li1B 2.495(4)
C7B C8B 1.396(3)
C7B C12B 1.423(3)
C7B Li1B 2.450(4)
C8B C9B 1.379(3)
C8B H8B 0.9500
C9B C10B 1.381(4)
C9B H9B 0.9500
C10B C11B 1.397(4)
C10B H10B 0.9500
C11B C12B 1.399(3)
C11B H11B 0.9500
C12B Ni1B 1.896(2)
C12B Li1B 2.385(5)
C13B C17B 1.321(5)
C13B C14B 1.388(8)
C13B Ni1B 2.123(3)
C13B H13B 0.9500
C14B C15B 1.390(8)
C14B Ni1B 2.070(4)
C14B H14B 0.9500
C15B C16B 1.280(7)
C15B Ni1B 2.117(4)
C15B H15B 0.9500
C16B C17B 1.334(5)
C16B Ni1B 2.119(3)
C16B H16B 0.9500
C17B Ni1B 2.109(3)
C17B H17B 0.9500
C18B O1B 1.421(3)
C18B H18D 0.9800
C18B H18E 0.9800
C18B H18F 0.9800
C19B O1B 1.422(3)
C19B C20B 1.480(4)
C19B Li1B 2.716(5)
C19B H19C 0.9900
C19B H19D 0.9900
C20B O2B 1.433(3)
C20B H20C 0.9900
C20B H20D 0.9900
C21B O2B 1.434(3)
C21B H21D 0.9800
C21B H21E 0.9800
C21B H21F 0.9800
O1B Li1B 1.939(4)
O2B Li1B 1.948(4)
Ni1B Li1B 2.563(4)

loop_
_geom_torsion_atom_site_label_1
_geom_torsion_atom_site_label_2
_geom_torsion_atom_site_label_3
_geom_torsion_atom_site_label_4
_geom_torsion
C6A C1A C2A C3A -2.2(4)
Ni1A C1A C2A C3A 173.6(2)
Li1A C1A C2A C3A -98.6(3)
C1A C2A C3A C4A 1.5(5)
C2A C3A C4A C5A -0.1(5)
C3A C4A C5A C6A -0.5(5)
C4A C5A C6A C1A -0.3(4)
C4A C5A C6A C7A -177.1(3)
C4A C5A C6A Li1A 88.4(3)
C2A C1A C6A C5A 1.6(4)
Ni1A C1A C6A C5A -174.74(19)
Li1A C1A C6A C5A 126.8(3)
C2A C1A C6A C7A 178.9(2)
Ni1A C1A C6A C7A 2.5(3)
Li1A C1A C6A C7A -55.9(2)
C2A C1A C6A Li1A -125.2(2)
Ni1A C1A C6A Li1A 58.45(16)
C5A C6A C7A C8A -4.0(4)
C1A C6A C7A C8A 179.0(2)
Li1A C6A C7A C8A 123.1(3)
C5A C6A C7A C12A 174.8(2)
C1A C6A C7A C12A -2.2(3)
Li1A C6A C7A C12A -58.1(2)
C5A C6A C7A Li1A -127.1(3)
C1A C6A C7A Li1A 55.9(2)
C12A C7A C8A C9A -1.6(4)
C6A C7A C8A C9A 177.1(3)
Li1A C7A C8A C9A -82.5(3)
C7A C8A C9A C10A -0.1(5)
C8A C9A C10A C11A 1.7(5)
C9A C10A C11A C12A -1.6(4)
C10A C11A C12A C7A 0.0(4)
C10A C11A C12A Ni1A -178.0(2)
C10A C11A C12A Li1A 93.9(3)
C8A C7A C12A C11A 1.6(4)
C6A C7A C12A C11A -177.3(2)
Li1A C7A C12A C11A 118.1(2)
C8A C7A C12A Ni1A 179.89(19)
C6A C7A C12A Ni1A 1.0(3)
Li1A C7A C12A Ni1A -63.62(16)
C8A C7A C12A Li1A -116.5(2)
C6A C7A C12A Li1A 64.6(2)
C17A C13A C14A C15A 3.5(4)
Ni1A C13A C14A C15A -59.6(3)
C17A C13A C14A Ni1A 63.1(2)
C13A C14A C15A C16A -4.3(4)
Ni1A C14A C15A C16A -63.2(2)
C13A C14A C15A Ni1A 58.8(2)
C14A C15A C16A C17A 3.4(4)
Ni1A C15A C16A C17A -59.1(2)
C14A C15A C16A Ni1A 62.4(2)
C14A C13A C17A C16A -1.4(4)
Ni1A C13A C17A C16A 62.6(2)
C14A C13A C17A Ni1A -64.0(2)
C15A C16A C17A C13A -1.2(4)
Ni1A C16A C17A C13A -61.1(2)
C15A C16A C17A Ni1A 59.9(2)
O1A C19A C20A O2A 48.1(3)
Li1A C19A C20A O2A 26.36(18)
O1A C19A C20A Li1A 21.71(19)
C20A C19A O1A C18A 176.5(2)
Li1A C19A O1A C18A -150.3(3)
C20A C19A O1A Li1A -33.2(3)
C19A C20A O2A C21A 169.6(2)
Li1A C20A O2A C21A -149.8(3)
C19A C20A O2A Li1A -40.6(3)
C20A O2A Li1A O1A 18.0(2)
C21A O2A Li1A O1A 162.0(3)
C20A O2A Li1A C12A 157.0(6)
C21A O2A Li1A C12A -59.0(7)
C20A O2A Li1A Ni1A -121.6(3)
C21A O2A Li1A Ni1A 22.5(5)
C20A O2A Li1A C1A -157.75(19)
C21A O2A Li1A C1A -13.7(4)
C20A O2A Li1A C7A 144.4(2)
C21A O2A Li1A C7A -71.6(4)
C20A O2A Li1A C6A 169.89(18)
C21A O2A Li1A C6A -46.1(3)
C21A O2A Li1A C20A 144.0(4)
C20A O2A Li1A C19A 23.30(16)
C21A O2A Li1A C19A 167.3(3)
C19A O1A Li1A O2A 9.2(2)
C18A O1A Li1A O2A 153.4(3)
C19A O1A Li1A C12A -156.3(2)
C18A O1A Li1A C12A -12.2(4)
C19A O1A Li1A Ni1A 154.5(2)
C18A O1A Li1A Ni1A -61.4(4)
C19A O1A Li1A C1A 161.6(15)
C18A O1A Li1A C1A -54.3(17)
C19A O1A Li1A C7A -121.3(2)
C18A O1A Li1A C7A 22.8(4)
C19A O1A Li1A C6A -98.1(5)
C18A O1A Li1A C6A 46.0(6)
C19A O1A Li1A C20A 19.62(17)
C18A O1A Li1A C20A 163.7(3)
C18A O1A Li1A C19A 144.1(4)
C11A C12A Li1A O2A -134.2(6)
C7A C12A Li1A O2A -18.6(7)
Ni1A C12A Li1A O2A 102.6(6)
C11A C12A Li1A O1A 1.4(3)
C7A C12A Li1A O1A 117.0(2)
Ni1A C12A Li1A O1A -121.8(2)
C11A C12A Li1A Ni1A 123.2(2)
C7A C12A Li1A Ni1A -121.22(18)
C11A C12A Li1A C1A 174.7(2)
C7A C12A Li1A C1A -69.73(16)
Ni1A C12A Li1A C1A 51.49(9)
C11A C12A Li1A C7A -115.6(3)
Ni1A C12A Li1A C7A 121.22(18)
C11A C12A Li1A C6A -149.3(2)
C7A C12A Li1A C6A -33.70(14)
Ni1A C12A Li1A C6A 87.52(11)
C11A C12A Li1A C20A -14.2(11)
C7A C12A Li1A C20A 101.4(10)
Ni1A C12A Li1A C20A -137.4(10)
C11A C12A Li1A C19A -14.7(4)
C7A C12A Li1A C19A 100.9(3)
Ni1A C12A Li1A C19A -137.9(3)
C2A C1A Li1A O2A 22.3(3)
C6A C1A Li1A O2A -93.4(2)
Ni1A C1A Li1A O2A 143.5(2)
C2A C1A Li1A O1A -129.4(15)
C6A C1A Li1A O1A 115.0(16)
Ni1A C1A Li1A O1A -8.1(15)
C2A C1A Li1A C12A -174.2(3)
C6A C1A Li1A C12A 70.12(16)
Ni1A C1A Li1A C12A -52.95(10)
C2A C1A Li1A Ni1A -121.3(3)
C6A C1A Li1A Ni1A 123.07(18)
C2A C1A Li1A C7A 147.8(3)
C6A C1A Li1A C7A 32.18(14)
Ni1A C1A Li1A C7A -90.90(12)
C2A C1A Li1A C6A 115.7(3)
Ni1A C1A Li1A C6A -123.07(18)
C2A C1A Li1A C20A 8.3(4)
C6A C1A Li1A C20A -107.3(3)
Ni1A C1A Li1A C20A 129.6(3)
C2A C1A Li1A C19A 24.8(7)
C6A C1A Li1A C19A -90.9(6)
Ni1A C1A Li1A C19A 146.1(6)
C8A C7A Li1A O2A -75.7(4)
C12A C7A Li1A O2A 171.9(3)
C6A C7A Li1A O2A 50.6(3)
C8A C7A Li1A O1A 33.2(4)
C12A C7A Li1A O1A -79.2(3)
C6A C7A Li1A O1A 159.6(3)
C8A C7A Li1A C12A 112.4(3)
C6A C7A Li1A C12A -121.3(2)
C8A C7A Li1A Ni1A 153.7(3)
C12A C7A Li1A Ni1A 41.27(13)
C6A C7A Li1A Ni1A -79.99(14)
C8A C7A Li1A C1A -157.2(3)
C12A C7A Li1A C1A 90.40(17)
C6A C7A Li1A C1A -30.87(13)
C8A C7A Li1A C6A -126.3(3)
C12A C7A Li1A C6A 121.3(2)
C8A C7A Li1A C20A -44.1(5)
C12A C7A Li1A C20A -156.5(4)
C6A C7A Li1A C20A 82.3(4)
C8A C7A Li1A C19A -0.4(4)
C12A C7A Li1A C19A -112.8(3)
C6A C7A Li1A C19A 125.9(3)
C5A C6A Li1A O2A -19.0(4)
C1A C6A Li1A O2A 94.3(2)
C7A C6A Li1A O2A -140.6(2)
C5A C6A Li1A O1A 83.6(6)
C1A C6A Li1A O1A -163.1(5)
C7A C6A Li1A O1A -38.0(5)
C5A C6A Li1A C12A 155.6(3)
C1A C6A Li1A C12A -91.13(17)
C7A C6A Li1A C12A 33.98(13)
C5A C6A Li1A Ni1A -153.2(3)
C1A C6A Li1A Ni1A -39.89(14)
C7A C6A Li1A Ni1A 85.21(14)
C5A C6A Li1A C1A -113.3(3)
C7A C6A Li1A C1A 125.1(2)
C5A C6A Li1A C7A 121.6(3)
C1A C6A Li1A C7A -125.1(2)
C5A C6A Li1A C20A -12.4(4)
C1A C6A Li1A C20A 100.9(3)
C7A C6A Li1A C20A -134.0(3)
C5A C6A Li1A C19A 31.3(5)
C1A C6A Li1A C19A 144.5(3)
C7A C6A Li1A C19A -90.3(3)
C19A C20A Li1A O2A 140.3(3)
O2A C20A Li1A O1A -158.4(3)
C19A C20A Li1A O1A -18.11(16)
O2A C20A Li1A C12A -141.0(11)
C19A C20A Li1A C12A -0.7(10)
O2A C20A Li1A Ni1A 92.6(4)
C19A C20A Li1A Ni1A -127.1(3)
O2A C20A Li1A C1A 28.7(2)
C19A C20A Li1A C1A 169.0(3)
O2A C20A Li1A C7A -59.4(4)
C19A C20A Li1A C7A 80.9(4)
O2A C20A Li1A C6A -13.3(2)
C19A C20A Li1A C6A 127.0(3)
O2A C20A Li1A C19A -140.3(3)
O1A C19A Li1A O2A -168.9(3)
C20A C19A Li1A O2A -21.99(16)
C20A C19A Li1A O1A 146.9(3)
O1A C19A Li1A C12A 32.8(3)
C20A C19A Li1A C12A 179.8(3)
O1A C19A Li1A Ni1A -44.7(4)
C20A C19A Li1A Ni1A 102.2(4)
O1A C19A Li1A C1A -171.9(7)
C20A C19A Li1A C1A -24.9(6)
O1A C19A Li1A C7A 79.6(3)
C20A C19A Li1A C7A -133.5(3)
O1A C19A Li1A C6A 127.0(4)
C20A C19A Li1A C6A -86.1(3)
O1A C19A Li1A C20A -146.9(3)
C11A C12A Ni1A C1A 178.3(2)
C7A C12A Ni1A C1A 0.28(18)
Li1A C12A Ni1A C1A -68.64(14)
C11A C12A Ni1A C13A -20.5(3)
C7A C12A Ni1A C13A 161.4(2)
Li1A C12A Ni1A C13A 92.5(2)
C11A C12A Ni1A C17A 20.1(3)
C7A C12A Ni1A C17A -158.0(2)
Li1A C12A Ni1A C17A 133.12(19)
C11A C12A Ni1A C15A 11.6(9)
C7A C12A Ni1A C15A -166.5(7)
Li1A C12A Ni1A C15A 124.6(8)
C11A C12A Ni1A C14A -47.9(3)
C7A C12A Ni1A C14A 134.0(2)
Li1A C12A Ni1A C14A 65.1(2)
C11A C12A Ni1A C16A 50.6(3)
C7A C12A Ni1A C16A -127.4(2)
Li1A C12A Ni1A C16A 163.66(19)
C11A C12A Ni1A Li1A -113.0(3)
C7A C12A Ni1A Li1A 68.9(2)
C2A C1A Ni1A C12A -177.5(2)
C6A C1A Ni1A C12A -1.60(19)
Li1A C1A Ni1A C12A 63.60(13)
C2A C1A Ni1A C13A 59.3(4)
C6A C1A Ni1A C13A -124.8(3)
Li1A C1A Ni1A C13A -59.6(4)
C2A C1A Ni1A C17A -60.0(4)
C6A C1A Ni1A C17A 115.9(4)
Li1A C1A Ni1A C17A -178.9(3)
C2A C1A Ni1A C15A 0.1(3)
C6A C1A Ni1A C15A 176.0(2)
Li1A C1A Ni1A C15A -118.85(17)
C2A C1A Ni1A C14A 37.8(3)
C6A C1A Ni1A C14A -146.3(2)
Li1A C1A Ni1A C14A -81.10(18)
C2A C1A Ni1A C16A -37.7(3)
C6A C1A Ni1A C16A 138.2(2)
Li1A C1A Ni1A C16A -156.65(17)
C2A C1A Ni1A Li1A 118.9(3)
C6A C1A Ni1A Li1A -65.2(2)
C14A C13A Ni1A C12A -149.7(2)
C17A C13A Ni1A C12A 94.3(2)
C14A C13A Ni1A C1A -30.1(5)
C17A C13A Ni1A C1A -146.1(3)
C14A C13A Ni1A C17A 116.0(3)
C14A C13A Ni1A C15A 36.3(2)
C17A C13A Ni1A C15A -79.6(2)
C17A C13A Ni1A C14A -116.0(3)
C14A C13A Ni1A C16A 78.0(3)
C17A C13A Ni1A C16A -37.9(2)
C14A C13A Ni1A Li1A -84.6(3)
C17A C13A Ni1A Li1A 159.4(2)
C13A C17A Ni1A C12A -97.4(2)
C16A C17A Ni1A C12A 145.1(2)
C13A C17A Ni1A C1A 149.1(3)
C16A C17A Ni1A C1A 31.5(5)
C16A C17A Ni1A C13A -117.6(4)
C13A C17A Ni1A C15A 80.9(3)
C16A C17A Ni1A C15A -36.6(2)
C13A C17A Ni1A C14A 38.2(2)
C16A C17A Ni1A C14A -79.4(3)
C13A C17A Ni1A C16A 117.6(4)
C13A C17A Ni1A Li1A -29.5(3)
C16A C17A Ni1A Li1A -147.0(3)
C16A C15A Ni1A C12A 47.1(9)
C14A C15A Ni1A C12A -70.5(9)
C16A C15A Ni1A C1A -119.2(2)
C14A C15A Ni1A C1A 123.1(3)
C16A C15A Ni1A C13A 81.4(3)
C14A C15A Ni1A C13A -36.3(3)
C16A C15A Ni1A C17A 38.0(2)
C14A C15A Ni1A C17A -79.7(3)
C16A C15A Ni1A C14A 117.7(4)
C14A C15A Ni1A C16A -117.7(4)
C16A C15A Ni1A Li1A 166.8(2)
C14A C15A Ni1A Li1A 49.1(3)
C13A C14A Ni1A C12A 45.5(3)
C15A C14A Ni1A C12A 165.5(2)
C13A C14A Ni1A C1A 167.3(2)
C15A C14A Ni1A C1A -72.7(3)
C15A C14A Ni1A C13A 120.0(4)
C13A C14A Ni1A C17A -39.1(2)
C15A C14A Ni1A C17A 80.9(3)
C13A C14A Ni1A C15A -120.0(4)
C13A C14A Ni1A C16A -82.8(3)
C15A C14A Ni1A C16A 37.2(2)
C13A C14A Ni1A Li1A 100.1(3)
C15A C14A Ni1A Li1A -140.0(3)
C15A C16A Ni1A C12A -169.3(2)
C17A C16A Ni1A C12A -51.1(3)
C15A C16A Ni1A C1A 75.8(3)
C17A C16A Ni1A C1A -166.0(2)
C15A C16A Ni1A C13A -80.3(3)
C17A C16A Ni1A C13A 37.9(3)
C15A C16A Ni1A C17A -118.2(4)
C17A C16A Ni1A C15A 118.2(4)
C15A C16A Ni1A C14A -37.8(3)
C17A C16A Ni1A C14A 80.4(3)
C15A C16A Ni1A Li1A -30.3(5)
C17A C16A Ni1A Li1A 87.9(5)
O2A Li1A Ni1A C12A -150.5(4)
O1A Li1A Ni1A C12A 83.5(3)
C1A Li1A Ni1A C12A -94.98(14)
C7A Li1A Ni1A C12A -30.42(11)
C6A Li1A Ni1A C12A -66.28(12)
C20A Li1A Ni1A C12A 165.6(4)
C19A Li1A Ni1A C12A 108.3(4)
O2A Li1A Ni1A C1A -55.5(3)
O1A Li1A Ni1A C1A 178.4(3)
C12A Li1A Ni1A C1A 94.98(14)
C7A Li1A Ni1A C1A 64.56(12)
C6A Li1A Ni1A C1A 28.70(11)
C20A Li1A Ni1A C1A -99.4(3)
C19A Li1A Ni1A C1A -156.7(4)
O2A Li1A Ni1A C13A 105.6(3)
O1A Li1A Ni1A C13A -20.5(3)
C12A Li1A Ni1A C13A -103.93(17)
C1A Li1A Ni1A C13A 161.08(16)
C7A Li1A Ni1A C13A -134.35(16)
C6A Li1A Ni1A C13A -170.21(16)
C20A Li1A Ni1A C13A 61.6(3)
C19A Li1A Ni1A C13A 4.4(4)
O2A Li1A Ni1A C17A 123.9(3)
O1A Li1A Ni1A C17A -2.2(4)
C12A Li1A Ni1A C17A -85.6(2)
C1A Li1A Ni1A C17A 179.37(19)
C7A Li1A Ni1A C17A -116.1(2)
C6A Li1A Ni1A C17A -151.93(18)
C20A Li1A Ni1A C17A 79.9(4)
C19A Li1A Ni1A C17A 22.6(5)
O2A Li1A Ni1A C15A 39.6(4)
O1A Li1A Ni1A C15A -86.5(3)
C12A Li1A Ni1A C15A -169.96(16)
C1A Li1A Ni1A C15A 95.06(18)
C7A Li1A Ni1A C15A 159.62(15)
C6A Li1A Ni1A C15A 123.76(16)
C20A Li1A Ni1A C15A -4.4(4)
C19A Li1A Ni1A C15A -61.7(4)
O2A Li1A Ni1A C14A 67.6(3)
O1A Li1A Ni1A C14A -58.5(3)
C12A Li1A Ni1A C14A -141.98(17)
C1A Li1A Ni1A C14A 123.03(17)
C7A Li1A Ni1A C14A -172.40(17)
C6A Li1A Ni1A C14A 151.74(16)
C20A Li1A Ni1A C14A 23.6(3)
C19A Li1A Ni1A C14A -33.7(4)
O2A Li1A Ni1A C16A 60.8(6)
O1A Li1A Ni1A C16A -65.2(5)
C12A Li1A Ni1A C16A -148.7(4)
C1A Li1A Ni1A C16A 116.3(4)
C7A Li1A Ni1A C16A -179.1(3)
C6A Li1A Ni1A C16A 145.0(4)
C20A Li1A Ni1A C16A 16.9(6)
C19A Li1A Ni1A C16A -40.4(6)
C6B C1B C2B C3B -1.5(4)
Ni1B C1B C2B C3B 173.7(2)
Li1B C1B C2B C3B -93.7(3)
C1B C2B C3B C4B 1.2(4)
C2B C3B C4B C5B 0.1(4)
C3B C4B C5B C6B -1.0(4)
C4B C5B C6B C1B 0.7(4)
C4B C5B C6B C7B -178.1(2)
C4B C5B C6B Li1B 89.1(3)
C2B C1B C6B C5B 0.6(3)
Ni1B C1B C6B C5B -175.12(18)
Li1B C1B C6B C5B 122.7(2)
C2B C1B C6B C7B 179.6(2)
Ni1B C1B C6B C7B 3.8(3)
Li1B C1B C6B C7B -58.31(19)
C2B C1B C6B Li1B -122.1(2)
Ni1B C1B C6B Li1B 62.14(16)
C5B C6B C7B C8B -4.9(4)
C1B C6B C7B C8B 176.2(2)
Li1B C6B C7B C8B 118.4(3)
C5B C6B C7B C12B 176.0(2)
C1B C6B C7B C12B -2.9(3)
Li1B C6B C7B C12B -60.74(19)
C5B C6B C7B Li1B -123.3(3)
C1B C6B C7B Li1B 57.8(2)
C12B C7B C8B C9B -1.0(4)
C6B C7B C8B C9B 180.0(2)
Li1B C7B C8B C9B -86.2(3)
C7B C8B C9B C10B -1.6(4)
C8B C9B C10B C11B 2.3(4)
C9B C10B C11B C12B -0.3(4)
C10B C11B C12B C7B -2.2(4)
C10B C11B C12B Ni1B 179.21(19)
C10B C11B C12B Li1B 86.8(3)
C8B C7B C12B C11B 2.8(3)
C6B C7B C12B C11B -178.0(2)
Li1B C7B C12B C11B 118.9(2)
C8B C7B C12B Ni1B -178.38(19)
C6B C7B C12B Ni1B 0.8(3)
Li1B C7B C12B Ni1B -62.24(16)
C8B C7B C12B Li1B -116.1(2)
C6B C7B C12B Li1B 63.05(19)
C17B C13B C14B C15B 3.8(5)
Ni1B C13B C14B C15B 65.4(3)
C17B C13B C14B Ni1B -61.6(3)
C13B C14B C15B C16B -3.4(5)
Ni1B C14B C15B C16B 62.3(3)
C13B C14B C15B Ni1B -65.6(3)
C14B C15B C16B C17B 1.7(5)
Ni1B C15B C16B C17B 61.5(3)
C14B C15B C16B Ni1B -59.9(3)
C14B C13B C17B C16B -2.9(4)
Ni1B C13B C17B C16B -62.8(2)
C14B C13B C17B Ni1B 59.9(3)
C15B C16B C17B C13B 0.8(4)
Ni1B C16B C17B C13B 63.1(2)
C15B C16B C17B Ni1B -62.3(3)
O1B C19B C20B O2B 50.1(3)
Li1B C19B C20B O2B 18.4(2)
C20B C19B O1B C18B 170.3(2)
Li1B C19B O1B C18B -141.0(3)
C20B C19B O1B Li1B -48.6(3)
C19B C20B O2B C21B 172.5(2)
C19B C20B O2B Li1B -27.3(3)
C6B C1B Ni1B C12B -2.75(19)
C2B C1B Ni1B C12B -178.0(2)
Li1B C1B Ni1B C12B 62.03(13)
C6B C1B Ni1B C14B 172.3(4)
C2B C1B Ni1B C14B -2.9(4)
Li1B C1B Ni1B C14B -122.9(3)
C6B C1B Ni1B C17B 119.5(3)
C2B C1B Ni1B C17B -55.7(4)
Li1B C1B Ni1B C17B -175.7(3)
C6B C1B Ni1B C15B -150.6(3)
C2B C1B Ni1B C15B 34.2(4)
Li1B C1B Ni1B C15B -85.8(3)
C6B C1B Ni1B C16B -139.4(3)
C2B C1B Ni1B C16B 45.4(4)
Li1B C1B Ni1B C16B -74.6(3)
C6B C1B Ni1B C13B 134.3(2)
C2B C1B Ni1B C13B -41.0(3)
Li1B C1B Ni1B C13B -160.93(19)
C6B C1B Ni1B Li1B -64.8(2)
C2B C1B Ni1B Li1B 120.0(3)
C11B C12B Ni1B C1B 179.7(2)
C7B C12B Ni1B C1B 1.00(18)
Li1B C12B Ni1B C1B -62.87(12)
C11B C12B Ni1B C14B 30.5(18)
C7B C12B Ni1B C14B -148.1(17)
Li1B C12B Ni1B C14B 148.0(17)
C11B C12B Ni1B C17B 21.9(3)
C7B C12B Ni1B C17B -156.7(2)
Li1B C12B Ni1B C17B 139.40(17)
C11B C12B Ni1B C15B -44.3(3)
C7B C12B Ni1B C15B 137.0(2)
Li1B C12B Ni1B C15B 73.1(2)
C11B C12B Ni1B C16B -17.1(3)
C7B C12B Ni1B C16B 164.2(2)
Li1B C12B Ni1B C16B 100.33(19)
C11B C12B Ni1B C13B 53.6(3)
C7B C12B Ni1B C13B -125.0(2)
Li1B C12B Ni1B C13B 171.09(17)
C11B C12B Ni1B Li1B -117.5(3)
C7B C12B Ni1B Li1B 63.87(19)
C13B C14B Ni1B C1B -120.9(3)
C15B C14B Ni1B C1B 125.6(4)
C13B C14B Ni1B C12B 27(2)
C15B C14B Ni1B C12B -86(2)
C13B C14B Ni1B C17B 36.6(2)
C15B C14B Ni1B C17B -76.9(3)
C13B C14B Ni1B C15B 113.5(4)
C13B C14B Ni1B C16B 78.4(3)
C15B C14B Ni1B C16B -35.1(3)
C15B C14B Ni1B C13B -113.5(4)
C13B C14B Ni1B Li1B 172.2(3)
C15B C14B Ni1B Li1B 58.8(4)
C13B C17B Ni1B C1B 21.9(5)
C16B C17B Ni1B C1B 140.2(4)
C13B C17B Ni1B C12B 139.5(3)
C16B C17B Ni1B C12B -102.2(3)
C13B C17B Ni1B C14B -38.9(3)
C16B C17B Ni1B C14B 79.3(4)
C13B C17B Ni1B C15B -83.1(4)
C16B C17B Ni1B C15B 35.1(3)
C13B C17B Ni1B C16B -118.3(4)
C16B C17B Ni1B C13B 118.3(4)
C13B C17B Ni1B Li1B -151.9(3)
C16B C17B Ni1B Li1B -33.6(4)
C16B C15B Ni1B C1B 172.4(3)
C14B C15B Ni1B C1B -69.5(4)
C16B C15B Ni1B C12B 47.4(4)
C14B C15B Ni1B C12B 165.5(4)
C16B C15B Ni1B C14B -118.0(5)
C16B C15B Ni1B C17B -36.7(3)
C14B C15B Ni1B C17B 81.3(4)
C14B C15B Ni1B C16B 118.0(5)
C16B C15B Ni1B C13B -78.1(3)
C14B C15B Ni1B C13B 40.0(3)
C16B C15B Ni1B Li1B 107.3(4)
C14B C15B Ni1B Li1B -134.7(4)
C15B C16B Ni1B C1B -16.5(6)
C17B C16B Ni1B C1B -135.8(3)
C15B C16B Ni1B C12B -149.1(4)
C17B C16B Ni1B C12B 91.6(3)
C15B C16B Ni1B C14B 38.7(4)
C17B C16B Ni1B C14B -80.5(4)
C15B C16B Ni1B C17B 119.2(5)
C17B C16B Ni1B C15B -119.2(5)
C15B C16B Ni1B C13B 82.8(4)
C17B C16B Ni1B C13B -36.5(2)
C15B C16B Ni1B Li1B -82.0(4)
C17B C16B Ni1B Li1B 158.8(2)
C17B C13B Ni1B C1B -169.5(2)
C14B C13B Ni1B C1B 73.7(4)
C17B C13B Ni1B C12B -57.3(3)
C14B C13B Ni1B C12B -174.1(3)
C17B C13B Ni1B C14B 116.9(4)
C14B C13B Ni1B C17B -116.9(4)
C17B C13B Ni1B C15B 76.7(3)
C14B C13B Ni1B C15B -40.1(3)
C17B C13B Ni1B C16B 36.9(3)
C14B C13B Ni1B C16B -80.0(4)
C17B C13B Ni1B Li1B 94.8(6)
C14B C13B Ni1B Li1B -22.1(8)
C18B O1B Li1B O2B 161.7(2)
C19B O1B Li1B O2B 27.0(2)
C18B O1B Li1B C12B 23.7(3)
C19B O1B Li1B C12B -111.1(2)
C18B O1B Li1B C1B -31.4(7)
C19B O1B Li1B C1B -166.2(6)
C18B O1B Li1B C7B 56.4(3)
C19B O1B Li1B C7B -78.4(3)
C18B O1B Li1B C6B 68.6(6)
C19B O1B Li1B C6B -66.2(6)
C18B O1B Li1B Ni1B -23.2(3)
C19B O1B Li1B Ni1B -157.93(19)
C18B O1B Li1B C19B 134.8(3)
C20B O2B Li1B O1B 0.7(2)
C21B O2B Li1B O1B 155.6(2)
C20B O2B Li1B C12B 107.2(3)
C21B O2B Li1B C12B -97.9(3)
C20B O2B Li1B C1B -174.3(2)
C21B O2B Li1B C1B -19.4(4)
C20B O2B Li1B C7B 122.8(2)
C21B O2B Li1B C7B -82.4(3)
C20B O2B Li1B C6B 156.94(19)
C21B O2B Li1B C6B -48.2(3)
C20B O2B Li1B Ni1B -166.5(6)
C21B O2B Li1B Ni1B -11.7(7)
C20B O2B Li1B C19B 16.31(19)
C21B O2B Li1B C19B 171.2(3)
C11B C12B Li1B O1B 13.3(3)
C7B C12B Li1B O1B 125.8(2)
Ni1B C12B Li1B O1B -111.22(18)
C11B C12B Li1B O2B -85.2(3)
C7B C12B Li1B O2B 27.4(3)
Ni1B C12B Li1B O2B 150.3(3)
C11B C12B Li1B C1B 175.1(2)
C7B C12B Li1B C1B -72.40(15)
Ni1B C12B Li1B C1B 50.59(9)
C11B C12B Li1B C7B -112.5(3)
Ni1B C12B Li1B C7B 122.99(16)
C11B C12B Li1B C6B -147.4(2)
C7B C12B Li1B C6B -34.89(13)
Ni1B C12B Li1B C6B 88.10(11)
C11B C12B Li1B Ni1B 124.5(2)
C7B C12B Li1B Ni1B -122.99(16)
C11B C12B Li1B C19B -17.4(3)
C7B C12B Li1B C19B 95.1(2)
Ni1B C12B Li1B C19B -141.94(17)
C6B C1B Li1B O1B 133.8(6)
C2B C1B Li1B O1B -112.3(6)
Ni1B C1B Li1B O1B 10.7(6)
C6B C1B Li1B O2B -60.7(2)
C2B C1B Li1B O2B 53.2(3)
Ni1B C1B Li1B O2B 176.1(2)
C6B C1B Li1B C12B 72.20(15)
C2B C1B Li1B C12B -173.9(2)
Ni1B C1B Li1B C12B -50.94(9)
C6B C1B Li1B C7B 33.57(13)
C2B C1B Li1B C7B 147.5(2)
Ni1B C1B Li1B C7B -89.57(11)
C2B C1B Li1B C6B 113.9(3)
Ni1B C1B Li1B C6B -123.14(16)
C6B C1B Li1B Ni1B 123.14(16)
C2B C1B Li1B Ni1B -123.0(2)
C6B C1B Li1B C19B -9.7(9)
C2B C1B Li1B C19B 104.2(9)
Ni1B C1B Li1B C19B -132.8(9)
C8B C7B Li1B O1B 47.6(3)
C12B C7B Li1B O1B -67.8(2)
C6B C7B Li1B O1B 171.4(3)
C8B C7B Li1B O2B -45.9(3)
C12B C7B Li1B O2B -161.2(2)
C6B C7B Li1B O2B 78.00(19)
C8B C7B Li1B C12B 115.4(2)
C6B C7B Li1B C12B -120.8(2)
C8B C7B Li1B C1B -155.9(2)
C12B C7B Li1B C1B 88.66(16)
C6B C7B Li1B C1B -32.10(13)
C8B C7B Li1B C6B -123.8(2)
C12B C7B Li1B C6B 120.8(2)
C8B C7B Li1B Ni1B 155.0(2)
C12B C7B Li1B Ni1B 39.57(12)
C6B C7B Li1B Ni1B -81.19(14)
C8B C7B Li1B C19B 15.5(3)
C12B C7B Li1B C19B -99.88(19)
C6B C7B Li1B C19B 139.36(19)
C5B C6B Li1B O1B 102.6(5)
C1B C6B Li1B O1B -142.0(6)
C7B C6B Li1B O1B -18.3(5)
C5B C6B Li1B O2B 12.1(3)
C1B C6B Li1B O2B 127.4(2)
C7B C6B Li1B O2B -108.91(19)
C5B C6B Li1B C12B 155.3(3)
C1B C6B Li1B C12B -89.40(16)
C7B C6B Li1B C12B 34.30(13)
C5B C6B Li1B C1B -115.3(3)
C7B C6B Li1B C1B 123.7(2)
C5B C6B Li1B C7B 121.0(3)
C1B C6B Li1B C7B -123.7(2)
C5B C6B Li1B Ni1B -154.9(2)
C1B C6B Li1B Ni1B -39.57(12)
C7B C6B Li1B Ni1B 84.13(14)
C5B C6B Li1B C19B 61.9(4)
C1B C6B Li1B C19B 177.3(3)
C7B C6B Li1B C19B -59.0(3)
C1B Ni1B Li1B O1B -176.0(2)
C12B Ni1B Li1B O1B 86.08(19)
C14B Ni1B Li1B O1B -87.9(3)
C17B Ni1B Li1B O1B 1.1(3)
C15B Ni1B Li1B O1B -54.9(3)
C16B Ni1B Li1B O1B -19.4(3)
C13B Ni1B Li1B O1B -71.2(6)
C1B Ni1B Li1B O2B -10.0(6)
C12B Ni1B Li1B O2B -108.0(6)
C14B Ni1B Li1B O2B 78.1(6)
C17B Ni1B Li1B O2B 167.0(5)
C15B Ni1B Li1B O2B 111.1(6)
C16B Ni1B Li1B O2B 146.5(6)
C13B Ni1B Li1B O2B 94.8(8)
C1B Ni1B Li1B C12B 97.96(13)
C14B Ni1B Li1B C12B -173.9(2)
C17B Ni1B Li1B C12B -85.0(2)
C15B Ni1B Li1B C12B -140.9(3)
C16B Ni1B Li1B C12B -105.5(2)
C13B Ni1B Li1B C12B -157.3(5)
C12B Ni1B Li1B C1B -97.96(13)
C14B Ni1B Li1B C1B 88.1(2)
C17B Ni1B Li1B C1B 177.03(18)
C15B Ni1B Li1B C1B 121.1(3)
C16B Ni1B Li1B C1B 156.6(2)
C13B Ni1B Li1B C1B 104.8(5)
C1B Ni1B Li1B C7B 67.47(12)
C12B Ni1B Li1B C7B -30.49(10)
C14B Ni1B Li1B C7B 155.6(2)
C17B Ni1B Li1B C7B -115.50(19)
C15B Ni1B Li1B C7B -171.4(3)
C16B Ni1B Li1B C7B -136.0(2)
C13B Ni1B Li1B C7B 172.3(5)
C1B Ni1B Li1B C6B 29.82(10)
C12B Ni1B Li1B C6B -68.14(11)
C14B Ni1B Li1B C6B 117.9(2)
C17B Ni1B Li1B C6B -153.15(17)
C15B Ni1B Li1B C6B 150.9(3)
C16B Ni1B Li1B C6B -173.6(2)
C13B Ni1B Li1B C6B 134.6(5)
C1B Ni1B Li1B C19B 166.0(3)
C12B Ni1B Li1B C19B 68.0(3)
C14B Ni1B Li1B C19B -105.9(3)
C17B Ni1B Li1B C19B -17.0(4)
C15B Ni1B Li1B C19B -72.9(4)
C16B Ni1B Li1B C19B -37.4(4)
C13B Ni1B Li1B C19B -89.2(6)
C20B C19B Li1B O1B 132.7(3)
O1B C19B Li1B O2B -147.8(3)
C20B C19B Li1B O2B -15.13(18)
O1B C19B Li1B C12B 79.4(2)
C20B C19B Li1B C12B -147.9(2)
O1B C19B Li1B C1B 156.0(10)
C20B C19B Li1B C1B -71.3(10)
O1B C19B Li1B C7B 116.6(2)
C20B C19B Li1B C7B -110.7(2)
O1B C19B Li1B C6B 148.5(3)
C20B C19B Li1B C6B -78.8(3)
O1B C19B Li1B Ni1B 33.8(3)
C20B C19B Li1B Ni1B 166.5(3)
